data_4347757
loop_
_publ_author_name
'Huo, Peng'
'Chen, Ting'
'Hou, Jin-Le'
'Yu, Lei'
'Zhu, Qin-Yu'
'Dai, Jie'

_publ_section_title
;
 Ligand-to-Ligand Charge Transfer within Metal-Organic Frameworks Based on
 Manganese Coordination Polymers with Tetrathiafulvalene-Bicarboxylate and
 Bipyridine Ligands.
;
_journal_issue 13
_journal_name_full 'Inorganic chemistry'
_journal_page_first 6496
_journal_page_last 6503
_journal_paper_doi 10.1021/acs.inorgchem.6b00571
_journal_volume 55
_journal_year 2016
_chemical_formula_sum 'C19 H22 Mn N2 O7 S6'
_chemical_formula_weight 637.68
_space_group_crystal_system monoclinic
_space_group_IT_number 12
_space_group_name_Hall '-C 2y'
_space_group_name_H-M_alt 'C 1 2/m 1'
_atom_sites_solution_hydrogens geom
_audit_creation_method SHELXL-2014/7
_cell_angle_alpha 90
_cell_angle_beta 101.59(3)
_cell_angle_gamma 90
_cell_formula_units_Z 4
_cell_length_a 22.594(5)
_cell_length_b 9.2189(18)
_cell_length_c 12.461(3)
_cell_measurement_reflns_used 4613
_cell_measurement_temperature 293(2)
_cell_measurement_theta_max 27.5
_cell_measurement_theta_min 3.0
_cell_volume 2542.6(10)
_computing_structure_refinement 'SHELXL-2014/7 (Sheldrick, 2014)'
_diffrn_ambient_temperature 293(2)
_diffrn_measured_fraction_theta_full 0.969
_diffrn_measured_fraction_theta_max 0.969
_diffrn_measurement_device_type 'Rigaku Saturn'
_diffrn_radiation_type MoK\a
_diffrn_radiation_wavelength 0.71073
_diffrn_reflns_av_R_equivalents 0.0288
_diffrn_reflns_av_unetI/netI 0.0381
_diffrn_reflns_Laue_measured_fraction_full 0.969
_diffrn_reflns_Laue_measured_fraction_max 0.969
_diffrn_reflns_limit_h_max 21
_diffrn_reflns_limit_h_min -26
_diffrn_reflns_limit_k_max 10
_diffrn_reflns_limit_k_min -9
_diffrn_reflns_limit_l_max 12
_diffrn_reflns_limit_l_min -14
_diffrn_reflns_number 5820
_diffrn_reflns_point_group_measured_fraction_full 0.969
_diffrn_reflns_point_group_measured_fraction_max 0.969
_diffrn_reflns_theta_full 24.981
_diffrn_reflns_theta_max 24.981
_diffrn_reflns_theta_min 3.022
_exptl_absorpt_coefficient_mu 1.056
_exptl_absorpt_correction_T_max 1.0000
_exptl_absorpt_correction_T_min 0.7465
_exptl_absorpt_correction_type multi-scan
_exptl_absorpt_process_details 'Jacobson, R. (1998) Private communication'
_exptl_crystal_colour black
_exptl_crystal_density_diffrn 1.663
_exptl_crystal_description Block
_exptl_crystal_F_000 1304
_exptl_crystal_size_max 0.300
_exptl_crystal_size_mid 0.200
_exptl_crystal_size_min 0.100
_refine_diff_density_max 1.577
_refine_diff_density_min -0.705
_refine_diff_density_rms 0.114
_refine_ls_extinction_method none
_refine_ls_goodness_of_fit_ref 0.982
_refine_ls_hydrogen_treatment constr
_refine_ls_matrix_type full
_refine_ls_number_parameters 170
_refine_ls_number_reflns 2320
_refine_ls_number_restraints 5
_refine_ls_restrained_S_all 1.033
_refine_ls_R_factor_all 0.0971
_refine_ls_R_factor_gt 0.0802
_refine_ls_shift/su_max 0.081
_refine_ls_shift/su_mean 0.005
_refine_ls_structure_factor_coef Fsqd
_refine_ls_weighting_details 'w=1/[\s^2^(Fo^2^)+(0.0010P)^2^+55.0000P] where P=(Fo^2^+2Fc^2^)/3'
_refine_ls_weighting_scheme calc
_refine_ls_wR_factor_gt 0.1577
_refine_ls_wR_factor_ref 0.1658
_reflns_Friedel_coverage 0.000
_reflns_number_gt 1861
_reflns_number_total 2320
_reflns_threshold_expression 'I > 2\s(I)'
_cod_data_source_file ic6b00571_si_002.cif
_cod_data_source_block 2
_cod_original_cell_volume 2542.6(9)
_cod_original_sg_symbol_H-M 'C 2/m'
_cod_database_code 4347757
_shelx_shelxl_version_number 2014/7
_shelx_space_group_comment
;
The symmetry employed for this shelxl refinement is uniquely defined
by the following loop, which should always be used as a source of
symmetry information in preference to the above space-group names.
They are only intended as comments.
;
_shelx_estimated_absorpt_t_min 0.742
_shelx_estimated_absorpt_t_max 0.902

loop_
_space_group_symop_operation_xyz
'x, y, z'
'-x, y, -z'
'x+1/2, y+1/2, z'
'-x+1/2, y+1/2, -z'
'-x, -y, -z'
'x, -y, z'
'-x+1/2, -y+1/2, -z'
'x+1/2, -y+1/2, z'

loop_
_atom_site_label
_atom_site_type_symbol
_atom_site_fract_x
_atom_site_fract_y
_atom_site_fract_z
_atom_site_U_iso_or_equiv
_atom_site_adp_type
_atom_site_occupancy
_atom_site_site_symmetry_order
_atom_site_calc_flag
_atom_site_refinement_flags_posn
_atom_site_refinement_flags_adp
_atom_site_refinement_flags_occupancy
Mn1 Mn 0.28800(6) 0.5000 0.50817(13) 0.0359(4) Uani 1 2 d S T P
S1 S 0.43855(7) 0.84047(17) 0.56886(15) 0.0405(4) Uani 1 1 d . . .
S2 S 0.56522(9) 1.1601(2) 0.74601(18) 0.0620(6) Uani 1 1 d . . .
S3 S 0.67826(13) 1.1803(4) 0.9185(2) 0.1088(12) Uani 1 1 d . . .
O1 O 0.34177(18) 0.6853(5) 0.4693(4) 0.0418(11) Uani 1 1 d . . .
O2 O 0.22978(17) 0.6475(5) 0.5757(4) 0.0400(11) Uani 1 1 d . . .
O4 O -0.0656(6) 0.0000 -0.6258(13) 0.138(5) Uani 1 2 d S T P
N1 N 0.3511(3) 0.5000 0.6758(7) 0.045(2) Uani 1 2 d S T P
C1 C 0.3715(2) 0.9267(7) 0.5053(5) 0.0294(13) Uani 1 1 d . . .
C2 C 0.4763(4) 1.0000 0.6196(8) 0.038(2) Uani 1 2 d S T P
C3 C 0.5286(4) 1.0000 0.6927(9) 0.045(2) Uani 1 2 d S T P
C4 C 0.6250(3) 1.0719(10) 0.8326(6) 0.062(2) Uani 1 1 d . . .
C5 C 0.6988(7) 1.3019(17) 0.8307(11) 0.162(7) Uani 1 1 d . . .
H5A H 0.7087 1.2516 0.7693 0.243 Uiso 1 1 calc R U .
H5B H 0.7333 1.3556 0.8677 0.243 Uiso 1 1 calc R U .
H5C H 0.6659 1.3675 0.8055 0.243 Uiso 1 1 calc R U .
C6 C 0.3234(2) 0.8166(7) 0.4621(5) 0.0299(13) Uani 1 1 d . . .
C7 C 0.3313(5) 0.5000 0.7708(9) 0.051(3) Uani 1 2 d S T P
H7 H 0.2898 0.5000 0.7675 0.062 Uiso 1 2 calc R U P
C8 C 0.3684(5) 0.5000 0.8712(10) 0.057(3) Uani 1 2 d S T P
H8 H 0.3517 0.5000 0.9336 0.068 Uiso 1 2 calc R U P
C9 C 0.4315(4) 0.5000 0.8825(10) 0.050(3) Uani 1 2 d S T P
C10 C 0.4516(4) 0.5000 0.7829(9) 0.051(3) Uani 1 2 d S T P
H10 H 0.4929 0.5000 0.7842 0.061 Uiso 1 2 calc R U P
C11 C 0.4121(4) 0.5000 0.6841(9) 0.048(3) Uani 1 2 d S T P
H11 H 0.4275 0.5000 0.6203 0.058 Uiso 1 2 calc R U P
C12 C 0.4699(5) 0.5000 0.9912(10) 0.063(3) Uani 1 2 d S T P
O3 O 0.2426(8) 0.558(2) 0.3590(15) 0.050(5) Uiso 0.25 1 d D . P
O3' O 0.2236(7) 0.5000 0.3351(12) 0.046(4) Uiso 0.5 2 d DS . P
C13 C 0.1924(6) 0.6134(16) 0.2862(12) 0.065(4) Uiso 0.5 1 d D . P
N2 N 0.1413(6) 0.5000 0.2078(12) 0.108(5) Uiso 1 2 d DS . P
C14 C 0.1086(8) 0.625(2) 0.1593(15) 0.190(8) Uiso 1 1 d D . .
O5 O 0.0413(8) 0.5000 0.0597(16) 0.205(8) Uiso 1 2 d S . P

loop_
_atom_site_aniso_label
_atom_site_aniso_U_11
_atom_site_aniso_U_22
_atom_site_aniso_U_33
_atom_site_aniso_U_23
_atom_site_aniso_U_13
_atom_site_aniso_U_12
Mn1 0.0213(6) 0.0281(7) 0.0550(9) 0.000 -0.0001(6) 0.000
S1 0.0238(7) 0.0280(8) 0.0635(11) 0.0021(8) -0.0062(7) 0.0020(6)
S2 0.0460(11) 0.0572(12) 0.0701(13) -0.0071(11) -0.0186(9) -0.0107(9)
S3 0.0905(19) 0.149(3) 0.0648(15) -0.0038(18) -0.0374(14) -0.048(2)
O1 0.028(2) 0.028(2) 0.069(3) -0.002(2) 0.009(2) 0.0003(19)
O2 0.027(2) 0.032(2) 0.055(3) -0.006(2) -0.0048(19) 0.0005(18)
O4 0.158(12) 0.071(7) 0.217(15) 0.000 0.116(11) 0.000
N1 0.030(4) 0.037(4) 0.058(5) 0.000 -0.014(4) 0.000
C1 0.021(3) 0.032(3) 0.033(3) 0.000(3) 0.001(2) 0.001(2)
C2 0.028(5) 0.037(5) 0.046(6) 0.000 0.002(4) 0.000
C3 0.023(4) 0.047(6) 0.059(6) 0.000 -0.008(4) 0.000
C4 0.041(4) 0.091(6) 0.046(4) -0.002(4) -0.010(3) -0.007(4)
C5 0.164(13) 0.150(14) 0.126(11) 0.016(10) -0.079(10) -0.082(11)
C6 0.025(3) 0.030(3) 0.034(3) -0.004(3) 0.004(2) -0.005(2)
C7 0.038(5) 0.051(6) 0.061(7) 0.000 0.000(5) 0.000
C8 0.040(6) 0.068(8) 0.056(7) 0.000 -0.005(5) 0.000
C9 0.038(5) 0.040(6) 0.064(7) 0.000 -0.012(5) 0.000
C10 0.027(5) 0.046(6) 0.069(7) 0.000 -0.015(5) 0.000
C11 0.041(6) 0.039(6) 0.059(7) 0.000 -0.003(5) 0.000
C12 0.047(6) 0.054(7) 0.073(8) 0.000 -0.022(6) 0.000

loop_
_atom_type_symbol
_atom_type_description
_atom_type_scat_dispersion_real
_atom_type_scat_dispersion_imag
_atom_type_scat_source
C C 0.0033 0.0016 'International Tables Vol C Tables 4.2.6.8 and 6.1.1.4'
H H 0.0000 0.0000 'International Tables Vol C Tables 4.2.6.8 and 6.1.1.4'
N N 0.0061 0.0033 'International Tables Vol C Tables 4.2.6.8 and 6.1.1.4'
O O 0.0106 0.0060 'International Tables Vol C Tables 4.2.6.8 and 6.1.1.4'
S S 0.1246 0.1234 'International Tables Vol C Tables 4.2.6.8 and 6.1.1.4'
Mn Mn 0.3368 0.7283 'International Tables Vol C Tables 4.2.6.8 and 6.1.1.4'

loop_
_geom_angle_atom_site_label_1
_geom_angle_atom_site_label_2
_geom_angle_atom_site_label_3
_geom_angle
_geom_angle_site_symmetry_1
_geom_angle_site_symmetry_3
O3 Mn1 O3 30.9(12) 6_565 .
O3 Mn1 O2 106.8(6) 6_565 .
O3 Mn1 O2 87.4(6) . .
O3 Mn1 O2 87.4(6) 6_565 6_565
O3 Mn1 O2 106.8(6) . 6_565
O2 Mn1 O2 77.4(2) . 6_565
O3 Mn1 O1 78.0(6) 6_565 6_565
O3 Mn1 O1 101.8(6) . 6_565
O2 Mn1 O1 166.32(18) . 6_565
O2 Mn1 O1 90.21(16) 6_565 6_565
O3 Mn1 O1 101.8(6) 6_565 .
O3 Mn1 O1 78.0(6) . .
O2 Mn1 O1 90.21(16) . .
O2 Mn1 O1 166.32(18) 6_565 .
O1 Mn1 O1 101.5(2) 6_565 .
O3 Mn1 N1 163.2(6) 6_565 .
O3 Mn1 N1 163.2(6) . .
O2 Mn1 N1 87.8(2) . .
O2 Mn1 N1 87.8(2) 6_565 .
O1 Mn1 N1 86.0(2) 6_565 .
O1 Mn1 N1 86.0(2) . .
O3 Mn1 O3' 16.6(6) 6_565 .
O3 Mn1 O3' 16.6(6) . .
O2 Mn1 O3' 92.5(3) . .
O2 Mn1 O3' 92.5(3) 6_565 .
O1 Mn1 O3' 93.8(3) 6_565 .
O1 Mn1 O3' 93.8(3) . .
N1 Mn1 O3' 179.6(4) . .
C1 S1 C2 95.5(3) . .
C4 S2 C3 95.1(4) . .
C4 S3 C5 103.1(5) . .
C6 O1 Mn1 124.3(4) . .
C6 O2 Mn1 129.3(4) 7_566 .
C7 N1 C11 116.3(9) . .
C7 N1 Mn1 123.2(6) . .
C11 N1 Mn1 120.5(7) . .
C1 C1 C6 132.4(3) 6_575 .
C1 C1 S1 117.0(2) 6_575 .
C6 C1 S1 110.6(4) . .
C3 C2 S1 123.0(2) . 6_575
C3 C2 S1 123.0(2) . .
S1 C2 S1 114.0(5) 6_575 .
C2 C3 S2 122.8(3) . 6_575
C2 C3 S2 122.8(3) . .
S2 C3 S2 114.4(5) 6_575 .
C4 C4 S2 117.7(3) 6_575 .
C4 C4 S3 124.8(3) 6_575 .
S2 C4 S3 117.5(5) . .
O2 C6 O1 123.7(5) 7_566 .
O2 C6 C1 121.9(5) 7_566 .
O1 C6 C1 114.4(5) . .
N1 C7 C8 123.8(10) . .
C7 C8 C9 121.3(11) . .
C10 C9 C8 114.4(9) . .
C10 C9 C12 125.8(10) . .
C8 C9 C12 119.8(11) . .
C11 C10 C9 121.8(10) . .
N1 C11 C10 122.5(11) . .
C12 C12 C9 123.5(17) 5_667 .
O3' O3 O3 41.4(17) . 6_565
O3' O3 C13 70.1(15) . .
O3 O3 C13 111.4(12) 6_565 .
O3' O3 Mn1 110(2) . .
O3 O3 Mn1 74.5(6) 6_565 .
C13 O3 Mn1 153.5(15) . .
O3 O3' O3 97(3) . 6_565
O3 O3' C13 79.7(14) . .
O3 O3' C13 174(3) 6_565 .
O3 O3' C13 174(3) . 6_565
O3 O3' C13 79.7(14) 6_565 6_565
C13 O3' C13 102.9(16) . 6_565
O3 O3' Mn1 53.5(19) . .
O3 O3' Mn1 53.5(19) 6_565 .
C13 O3' Mn1 126.3(9) . .
C13 O3' Mn1 126.3(9) 6_565 .
O3' C13 O3 30.1(9) . .
O3' C13 N2 90.9(12) . .
O3 C13 N2 121.0(15) . .
C14 N2 C14 106.7(18) 6_565 .
C14 N2 C13 89.0(8) 6_565 6_565
C14 N2 C13 164.3(12) . 6_565
C14 N2 C13 164.3(12) 6_565 .
C14 N2 C13 89.0(8) . .
C13 N2 C13 75.3(11) 6_565 .

loop_
_geom_bond_atom_site_label_1
_geom_bond_atom_site_label_2
_geom_bond_distance
_geom_bond_site_symmetry_2
Mn1 O3 2.007(17) 6_565
Mn1 O3 2.007(17) .
Mn1 O2 2.175(4) .
Mn1 O2 2.175(4) 6_565
Mn1 O1 2.205(4) 6_565
Mn1 O1 2.205(4) .
Mn1 N1 2.280(8) .
Mn1 O3' 2.347(15) .
S1 C1 1.753(5) .
S1 C2 1.753(5) .
S2 C4 1.751(8) .
S2 C3 1.756(5) .
S3 C4 1.753(8) .
S3 C5 1.694(15) .
O1 C6 1.278(7) .
O2 C6 1.244(7) 7_566
N1 C7 1.348(14) .
N1 C11 1.360(12) .
C1 C1 1.351(12) 6_575
C1 C6 1.505(8) .
C2 C3 1.339(12) .
C2 S1 1.753(5) 6_575
C3 S2 1.756(5) 6_575
C4 C4 1.326(18) 6_575
C6 O2 1.244(7) 7_566
C7 C8 1.358(15) .
C8 C9 1.404(14) .
C9 C10 1.404(16) .
C9 C12 1.455(15) .
C10 C11 1.368(14) .
C12 C12 1.33(2) 5_667
O3 O3' 0.71(2) .
O3 O3 1.07(4) 6_565
O3 C13 1.398(15) .
O3' O3 0.71(2) 6_565
O3' C13 1.337(14) .
O3' C13 1.337(14) 6_565
C13 N2 1.712(14) .
N2 C14 1.432(14) 6_565
N2 C14 1.432(14) .
N2 C13 1.712(14) 6_565
